data_7118662
loop_
_publ_author_name
'Sun, Denan'
'Li, Bijin'
'Lan, Jingbo'
'Huang, Quan'
'You, Jingsong'

_publ_section_title
;
 Chelation-assisted Pd-catalysed ortho-selective oxidative C-H/C-H
 cross-coupling of aromatic carboxylic acids with arenes and
 intramolecular Friedel-Crafts acylation: one-pot formation of
 fluorenones.
;
_journal_issue 18
_journal_name_full 'Chemical communications (Cambridge, England)'
_journal_page_first 3635
_journal_page_last 3638
_journal_paper_doi 10.1039/c6cc00103c
_journal_volume 52
_journal_year 2016
_chemical_formula_moiety 'C16 H14 O2'
_chemical_formula_sum 'C16 H14 O2'
_chemical_formula_weight 238.27
_space_group_crystal_system monoclinic
_space_group_IT_number 15
_space_group_name_Hall '-C 2yc'
_space_group_name_H-M_alt 'C 1 2/c 1'
_symmetry_space_group_name_Hall '-C 2yc'
_symmetry_space_group_name_H-M 'C 1 2/c 1'
_atom_sites_solution_hydrogens geom
_audit_creation_date 2015-12-11
_audit_creation_method
;
Olex2 1.2
(compiled 2015.09.30 svn.r3233 for OlexSys, GUI svn.r5103)
;
_audit_update_record
;
2015-12-23 deposited with the CCDC.
2016-01-28 downloaded from the CCDC.
;
_cell_angle_alpha 90
_cell_angle_beta 111.782(9)
_cell_angle_gamma 90
_cell_formula_units_Z 8
_cell_length_a 13.8731(10)
_cell_length_b 8.1105(5)
_cell_length_c 23.2586(18)
_cell_measurement_reflns_used 2529
_cell_measurement_temperature 294.39(10)
_cell_measurement_theta_max 72.4240
_cell_measurement_theta_min 5.4840
_cell_volume 2430.2(3)
_computing_cell_refinement
;
CrysAlisPro, Agilent Technologies,
Version 1.171.37.35 (release 13-08-2014 CrysAlis171 .NET)
(compiled Aug 13 2014,18:06:01)
;
_computing_data_collection
;
CrysAlisPro, Agilent Technologies,
Version 1.171.37.35 (release 13-08-2014 CrysAlis171 .NET)
(compiled Aug 13 2014,18:06:01)
;
_computing_data_reduction
;
CrysAlisPro, Agilent Technologies,
Version 1.171.37.35 (release 13-08-2014 CrysAlis171 .NET)
(compiled Aug 13 2014,18:06:01)
;
_computing_molecular_graphics 'Olex2 (Dolomanov et al., 2009)'
_computing_publication_material 'Olex2 (Dolomanov et al., 2009)'
_computing_structure_refinement 'ShelXL (Sheldrick, 2015)'
_computing_structure_solution 'ShelXT (Sheldrick, 2015)'
_diffrn_ambient_environment air
_diffrn_ambient_temperature 294.39(10)
_diffrn_detector 'CCD plate'
_diffrn_detector_area_resol_mean 15.9595
_diffrn_detector_type EosS2
_diffrn_measured_fraction_theta_full 1.000
_diffrn_measured_fraction_theta_max 1.000
_diffrn_measurement_details
;
  1 omega  -31.00   63.00   1.0000    1.0000
omega____ theta____ kappa____ phi______ frames
    -       36.2921  -77.0000  -90.0000 94

  2 omega  -31.00   63.00   1.0000    1.0000
omega____ theta____ kappa____ phi______ frames
    -       36.2921  -77.0000    0.0000 94

  3 omega   20.00  104.00   1.0000    1.0000
omega____ theta____ kappa____ phi______ frames
    -       36.2921   57.0000  120.0000 84

  4 omega   20.00  104.00   1.0000    1.0000
omega____ theta____ kappa____ phi______ frames
    -       36.2921   57.0000  150.0000 84

  5 omega   17.00  105.00   1.0000    1.0000
omega____ theta____ kappa____ phi______ frames
    -       36.2921   38.0000 -120.0000 88

  6 omega   38.00   91.00   1.0000    1.2600
omega____ theta____ kappa____ phi______ frames
    -      108.0000  -30.0000 -180.0000 53

  7 omega   91.00  176.00   1.0000    1.2600
omega____ theta____ kappa____ phi______ frames
    -      108.0000   45.0000  -90.0000 85

  8 omega   38.00   91.00   1.0000    1.2600
omega____ theta____ kappa____ phi______ frames
    -      108.0000  -30.0000   90.0000 53

  9 omega   38.00   91.00   1.0000    1.2600
omega____ theta____ kappa____ phi______ frames
    -      108.0000  -30.0000  120.0000 53

 10 omega   39.00  109.00   1.0000    1.2600
omega____ theta____ kappa____ phi______ frames
    -      108.0000  -94.0000  -30.0000 70

 11 omega   40.00   98.00   1.0000    1.2600
omega____ theta____ kappa____ phi______ frames
    -      108.0000  -45.0000 -120.0000 58

 12 omega   38.00   91.00   1.0000    1.2600
omega____ theta____ kappa____ phi______ frames
    -      108.0000  -30.0000  150.0000 53

 13 omega   39.00  109.00   1.0000    1.2600
omega____ theta____ kappa____ phi______ frames
    -      108.0000  -94.0000   60.0000 70

 14 omega   40.00   98.00   1.0000    1.2600
omega____ theta____ kappa____ phi______ frames
    -      108.0000  -45.0000  -60.0000 58

 15 omega  -31.00   53.00   1.0000    1.0000
omega____ theta____ kappa____ phi______ frames
    -       36.2921  -57.0000   90.0000 84
;
_diffrn_measurement_device 'four-circle diffractometer'
_diffrn_measurement_device_type 'New Gemini, Dual, Cu at zero, EosS2'
_diffrn_measurement_method '\w scans'
_diffrn_orient_matrix_UB_11 0.0845757000
_diffrn_orient_matrix_UB_12 0.0239814000
_diffrn_orient_matrix_UB_13 0.0647018000
_diffrn_orient_matrix_UB_21 0.0836501000
_diffrn_orient_matrix_UB_22 0.0035877000
_diffrn_orient_matrix_UB_23 -0.0288640000
_diffrn_orient_matrix_UB_31 -0.0123982000
_diffrn_orient_matrix_UB_32 0.1884418000
_diffrn_orient_matrix_UB_33 -0.0077253000
_diffrn_radiation_monochromator graphite
_diffrn_radiation_probe x-ray
_diffrn_radiation_type CuK\a
_diffrn_radiation_wavelength 1.54184
_diffrn_reflns_av_R_equivalents 0.0257
_diffrn_reflns_av_unetI/netI 0.0269
_diffrn_reflns_laue_measured_fraction_full 1.000
_diffrn_reflns_laue_measured_fraction_max 1.000
_diffrn_reflns_limit_h_max 16
_diffrn_reflns_limit_h_min -16
_diffrn_reflns_limit_k_max 9
_diffrn_reflns_limit_k_min -6
_diffrn_reflns_limit_l_max 25
_diffrn_reflns_limit_l_min -27
_diffrn_reflns_number 5563
_diffrn_reflns_point_group_measured_fraction_full 1.000
_diffrn_reflns_point_group_measured_fraction_max 1.000
_diffrn_reflns_theta_full 67.062
_diffrn_reflns_theta_max 67.062
_diffrn_reflns_theta_min 6.369
_diffrn_source 'Enhance (Cu) X-ray Source'
_exptl_absorpt_coefficient_mu 0.677
_exptl_absorpt_correction_T_max 1.00000
_exptl_absorpt_correction_T_min 0.81006
_exptl_absorpt_correction_type multi-scan
_exptl_absorpt_process_details
;
CrysAlisPro, Agilent Technologies,
Version 1.171.37.35 (release 13-08-2014 CrysAlis171 .NET)
(compiled Aug 13 2014,18:06:01)
Empirical absorption correction using spherical harmonics,
 implemented in SCALE3 ABSPACK scaling algorithm.
;
_exptl_crystal_colour 'clear orangish orange'
_exptl_crystal_colour_lustre clear
_exptl_crystal_colour_modifier orangish
_exptl_crystal_colour_primary orange
_exptl_crystal_density_diffrn 1.302
_exptl_crystal_F_000 1008
_exptl_crystal_size_max 0.8
_exptl_crystal_size_mid 0.4
_exptl_crystal_size_min 0.2
_refine_diff_density_max 0.332
_refine_diff_density_min -0.365
_refine_diff_density_rms 0.069
_refine_ls_extinction_method none
_refine_ls_goodness_of_fit_ref 1.052
_refine_ls_hydrogen_treatment constr
_refine_ls_matrix_type full
_refine_ls_number_parameters 166
_refine_ls_number_reflns 2176
_refine_ls_number_restraints 0
_refine_ls_restrained_S_all 1.052
_refine_ls_R_factor_all 0.0632
_refine_ls_R_factor_gt 0.0590
_refine_ls_shift/su_max 0.001
_refine_ls_shift/su_mean 0.000
_refine_ls_structure_factor_coef Fsqd
_refine_ls_weighting_details 'w=1/[\s^2^(Fo^2^)+(0.1122P)^2^+1.3254P] where P=(Fo^2^+2Fc^2^)/3'
_refine_ls_weighting_scheme calc
_refine_ls_wR_factor_gt 0.1586
_refine_ls_wR_factor_ref 0.1649
_reflns_Friedel_coverage 0.000
_reflns_number_gt 1941
_reflns_number_total 2176
_reflns_threshold_expression 'I > 2\s(I)'
_cod_data_source_file c6cc00103c2.cif
_cod_data_source_block yjs-sdn-1826
_cod_depositor_comments 'Adding full bibliography for 7118662--7118663.cif.'
_cod_database_code 7118662
_audit_block_doi 10.5517/cc1kgjg0
_shelx_space_group_comment
;
The symmetry employed for this shelxl refinement is uniquely defined
by the following loop, which should always be used as a source of
symmetry information in preference to the above space-group names.
They are only intended as comments.
;
_reflns_odcompleteness_completeness 99.87
_reflns_odcompleteness_iscentric 1
_reflns_odcompleteness_theta 66.97
_olex2_refinement_description
;
1. Fixed Uiso
 At 1.2 times of:
  All C(H) groups
 At 1.5 times of:
  All C(H,H,H) groups
2.a Aromatic/amide H refined with riding coordinates:
 C008(H008), C00C(H00C), C00D(H00D), C00F(H00F), C00G(H00G)
2.b Idealised Me refined as rotating group:
 C00E(H00A,H00B,H00E), C00H(H00H,H00I,H00J), C00I(H00K,H00L,H00M)
;
_shelx_shelxl_version_number 2014/7
_olex2_date_sample_data_collection 2015-12-11
_olex2_submission_special_instructions 'No special instructions were received'

loop_
_space_group_symop_operation_xyz
'x, y, z'
'-x, y, -z+1/2'
'x+1/2, y+1/2, z'
'-x+1/2, y+1/2, -z+1/2'
'-x, -y, -z'
'x, -y, z-1/2'
'-x+1/2, -y+1/2, -z'
'x+1/2, -y+1/2, z-1/2'

loop_
_atom_site_label
_atom_site_type_symbol
_atom_site_fract_x
_atom_site_fract_y
_atom_site_fract_z
_atom_site_U_iso_or_equiv
_atom_site_adp_type
_atom_site_occupancy
_atom_site_site_symmetry_order
_atom_site_calc_flag
_atom_site_refinement_flags_posn
O001 O 0.38162(10) 0.47606(17) 0.26661(6) 0.0344(4) Uani 1 1 d .
O002 O 0.51104(10) 0.28676(16) 0.37514(6) 0.0350(4) Uani 1 1 d .
C003 C 0.35516(12) 0.3992(2) 0.45930(8) 0.0244(4) Uani 1 1 d .
C004 C 0.44122(13) 0.3155(2) 0.45581(8) 0.0256(4) Uani 1 1 d .
C005 C 0.44533(13) 0.3408(2) 0.39330(8) 0.0263(4) Uani 1 1 d .
C006 C 0.34060(13) 0.4042(2) 0.51536(8) 0.0267(4) Uani 1 1 d .
C007 C 0.29727(13) 0.4735(2) 0.39748(8) 0.0254(4) Uani 1 1 d .
C008 C 0.41082(14) 0.3151(2) 0.56472(8) 0.0285(4) Uani 1 1 d .
H008 H 0.4009 0.3148 0.6030 0.034 Uiso 1 1 calc R
C009 C 0.35248(13) 0.4420(2) 0.35877(8) 0.0261(4) Uani 1 1 d .
C00A C 0.31897(14) 0.5035(2) 0.29871(8) 0.0285(4) Uani 1 1 d .
C00B C 0.49426(13) 0.2269(2) 0.56094(8) 0.0291(4) Uani 1 1 d .
C00C C 0.50981(13) 0.2299(2) 0.50513(8) 0.0282(4) Uani 1 1 d .
H00C H 0.5670 0.1735 0.5012 0.034 Uiso 1 1 calc R
C00D C 0.20415(14) 0.5599(2) 0.37493(9) 0.0304(4) Uani 1 1 d .
H00D H 0.1655 0.5809 0.4004 0.036 Uiso 1 1 calc R
C00E C 0.25618(15) 0.5024(2) 0.52519(9) 0.0316(4) Uani 1 1 d .
H00A H 0.2639 0.6191 0.5168 0.047 Uiso 1 1 calc GR
H00B H 0.2612 0.4895 0.5681 0.047 Uiso 1 1 calc GR
H00E H 0.1884 0.4627 0.4970 0.047 Uiso 1 1 calc GR
C00F C 0.22467(15) 0.5893(2) 0.27573(9) 0.0335(5) Uani 1 1 d .
H00F H 0.1989 0.6296 0.2344 0.040 Uiso 1 1 calc R
C00G C 0.16929(14) 0.6146(2) 0.31378(9) 0.0342(5) Uani 1 1 d .
H00G H 0.1050 0.6717 0.2975 0.041 Uiso 1 1 calc R
C00H C 0.56584(15) 0.1323(2) 0.61574(9) 0.0363(5) Uani 1 1 d .
H00H H 0.6359 0.1787 0.6287 0.054 Uiso 1 1 calc GR
H00I H 0.5673 0.0164 0.6043 0.054 Uiso 1 1 calc GR
H00J H 0.5409 0.1403 0.6499 0.054 Uiso 1 1 calc GR
C00I C 0.35374(18) 0.5486(3) 0.20676(9) 0.0430(5) Uani 1 1 d .
H00K H 0.2852 0.5085 0.1799 0.064 Uiso 1 1 calc GR
H00L H 0.4051 0.5182 0.1889 0.064 Uiso 1 1 calc GR
H00M H 0.3518 0.6688 0.2103 0.064 Uiso 1 1 calc GR

loop_
_atom_site_aniso_label
_atom_site_aniso_U_11
_atom_site_aniso_U_22
_atom_site_aniso_U_33
_atom_site_aniso_U_23
_atom_site_aniso_U_13
_atom_site_aniso_U_12
O001 0.0361(7) 0.0412(8) 0.0295(7) 0.0018(5) 0.0163(6) 0.0001(6)
O002 0.0340(7) 0.0354(8) 0.0432(8) 0.0005(6) 0.0232(6) 0.0073(6)
C003 0.0221(8) 0.0198(8) 0.0315(9) -0.0019(6) 0.0101(7) -0.0021(6)
C004 0.0229(8) 0.0212(8) 0.0342(9) -0.0023(7) 0.0121(7) -0.0016(6)
C005 0.0255(9) 0.0222(8) 0.0335(9) -0.0032(7) 0.0135(7) -0.0008(7)
C006 0.0268(9) 0.0226(9) 0.0323(9) -0.0031(7) 0.0128(7) -0.0023(7)
C007 0.0237(9) 0.0212(8) 0.0317(9) -0.0014(7) 0.0108(7) -0.0011(6)
C008 0.0317(9) 0.0269(9) 0.0285(9) -0.0032(7) 0.0131(7) -0.0045(7)
C009 0.0259(9) 0.0222(8) 0.0306(9) -0.0033(7) 0.0110(7) -0.0021(7)
C00A 0.0284(9) 0.0272(9) 0.0307(9) -0.0038(7) 0.0118(8) -0.0043(7)
C00B 0.0267(9) 0.0242(9) 0.0331(9) -0.0013(7) 0.0073(7) -0.0029(7)
C00C 0.0226(8) 0.0238(8) 0.0384(10) -0.0004(7) 0.0116(7) 0.0018(7)
C00D 0.0256(9) 0.0290(9) 0.0377(10) 0.0010(7) 0.0130(8) 0.0032(7)
C00E 0.0320(10) 0.0328(10) 0.0337(10) -0.0030(7) 0.0165(8) 0.0030(7)
C00F 0.0331(10) 0.0314(10) 0.0308(10) 0.0026(7) 0.0059(8) -0.0006(8)
C00G 0.0270(9) 0.0327(10) 0.0405(11) 0.0031(8) 0.0096(8) 0.0042(7)
C00H 0.0346(10) 0.0331(10) 0.0366(10) 0.0035(8) 0.0078(8) 0.0025(8)
C00I 0.0459(12) 0.0543(13) 0.0313(10) 0.0042(9) 0.0173(9) -0.0035(10)

loop_
_atom_type_symbol
_atom_type_description
_atom_type_scat_dispersion_real
_atom_type_scat_dispersion_imag
_atom_type_scat_source
C C 0.0181 0.0091 'International Tables Vol C Tables 4.2.6.8 and 6.1.1.4'
H H 0.0000 0.0000 'International Tables Vol C Tables 4.2.6.8 and 6.1.1.4'
O O 0.0492 0.0322 'International Tables Vol C Tables 4.2.6.8 and 6.1.1.4'

loop_
_geom_angle_atom_site_label_1
_geom_angle_atom_site_label_2
_geom_angle_atom_site_label_3
_geom_angle
C00A O001 C00I 118.16(16)
C004 C003 C007 107.80(14)
C006 C003 C004 119.41(16)
C006 C003 C007 132.74(16)
C003 C004 C005 109.37(15)
C00C C004 C003 122.45(16)
C00C C004 C005 128.15(16)
O002 C005 C004 126.33(17)
O002 C005 C009 128.36(17)
C009 C005 C004 105.30(14)
C003 C006 C008 117.03(16)
C003 C006 C00E 123.37(16)
C008 C006 C00E 119.58(16)
C009 C007 C003 108.55(14)
C00D C007 C003 131.37(16)
C00D C007 C009 120.08(16)
C006 C008 H008 118.1
C00B C008 C006 123.78(16)
C00B C008 H008 118.1
C007 C009 C005 108.87(15)
C00A C009 C005 129.81(16)
C00A C009 C007 121.32(16)
O001 C00A C009 116.74(16)
O001 C00A C00F 124.71(17)
C009 C00A C00F 118.55(17)
C008 C00B C00C 118.05(16)
C008 C00B C00H 120.81(17)
C00C C00B C00H 121.14(17)
C004 C00C C00B 119.16(16)
C004 C00C H00C 120.4
C00B C00C H00C 120.4
C007 C00D H00D 121.1
C007 C00D C00G 117.88(17)
C00G C00D H00D 121.1
C006 C00E H00A 109.5
C006 C00E H00B 109.5
C006 C00E H00E 109.5
H00A C00E H00B 109.5
H00A C00E H00E 109.5
H00B C00E H00E 109.5
C00A C00F H00F 120.3
C00G C00F C00A 119.40(17)
C00G C00F H00F 120.3
C00D C00G H00G 118.7
C00F C00G C00D 122.65(17)
C00F C00G H00G 118.7
C00B C00H H00H 109.5
C00B C00H H00I 109.5
C00B C00H H00J 109.5
H00H C00H H00I 109.5
H00H C00H H00J 109.5
H00I C00H H00J 109.5
O001 C00I H00K 109.5
O001 C00I H00L 109.5
O001 C00I H00M 109.5
H00K C00I H00L 109.5
H00K C00I H00M 109.5
H00L C00I H00M 109.5

loop_
_geom_bond_atom_site_label_1
_geom_bond_atom_site_label_2
_geom_bond_distance
O001 C00A 1.358(2)
O001 C00I 1.426(2)
O002 C005 1.220(2)
C003 C004 1.402(2)
C003 C006 1.392(2)
C003 C007 1.489(2)
C004 C005 1.490(2)
C004 C00C 1.376(2)
C005 C009 1.486(2)
C006 C008 1.400(3)
C006 C00E 1.502(2)
C007 C009 1.405(2)
C007 C00D 1.390(2)
C008 H008 0.9500
C008 C00B 1.391(3)
C009 C00A 1.391(3)
C00A C00F 1.401(3)
C00B C00C 1.393(3)
C00B C00H 1.503(3)
C00C H00C 0.9500
C00D H00D 0.9500
C00D C00G 1.394(3)
C00E H00A 0.9800
C00E H00B 0.9800
C00E H00E 0.9800
C00F H00F 0.9500
C00F C00G 1.386(3)
C00G H00G 0.9500
C00H H00H 0.9800
C00H H00I 0.9800
C00H H00J 0.9800
C00I H00K 0.9800
C00I H00L 0.9800
C00I H00M 0.9800

loop_
_geom_torsion_atom_site_label_1
_geom_torsion_atom_site_label_2
_geom_torsion_atom_site_label_3
_geom_torsion_atom_site_label_4
_geom_torsion
O001 C00A C00F C00G -177.64(17)
O002 C005 C009 C007 178.75(17)
O002 C005 C009 C00A -2.0(3)
C003 C004 C005 O002 179.03(17)
C003 C004 C005 C009 -1.89(18)
C003 C004 C00C C00B -0.6(3)
C003 C006 C008 C00B 1.6(3)
C003 C007 C009 C005 2.26(19)
C003 C007 C009 C00A -177.08(15)
C003 C007 C00D C00G -179.91(17)
C004 C003 C006 C008 -3.8(2)
C004 C003 C006 C00E 174.64(15)
C004 C003 C007 C009 -3.46(18)
C004 C003 C007 C00D 175.70(18)
C004 C005 C009 C007 -0.31(19)
C004 C005 C009 C00A 178.96(17)
C005 C004 C00C C00B 177.21(16)
C005 C009 C00A O001 -3.7(3)
C005 C009 C00A C00F 176.66(17)
C006 C003 C004 C005 -174.71(15)
C006 C003 C004 C00C 3.5(2)
C006 C003 C007 C009 174.12(17)
C006 C003 C007 C00D -6.7(3)
C006 C008 C00B C00C 1.2(3)
C006 C008 C00B C00H -179.29(16)
C007 C003 C004 C005 3.25(18)
C007 C003 C004 C00C -178.55(16)
C007 C003 C006 C008 178.82(16)
C007 C003 C006 C00E -2.7(3)
C007 C009 C00A O001 175.45(15)
C007 C009 C00A C00F -4.2(3)
C007 C00D C00G C00F -1.4(3)
C008 C00B C00C C004 -1.7(3)
C009 C007 C00D C00G -0.8(3)
C009 C00A C00F C00G 1.9(3)
C00A C00F C00G C00D 0.8(3)
C00C C004 C005 O002 1.0(3)
C00C C004 C005 C009 -179.95(17)
C00D C007 C009 C005 -177.02(16)
C00D C007 C009 C00A 3.6(3)
C00E C006 C008 C00B -176.92(16)
C00H C00B C00C C004 178.80(16)
C00I O001 C00A C009 -175.13(16)
C00I O001 C00A C00F 4.5(3)
